data_7063860
loop_
_publ_author_name
'Uota, Sisay'
'Gross, Daniella'
'Hwang, Bor-Jang'
'Butcher, Raymond'
'Hijji, Yousef'
'Wachira, James'
'Tadesse, Solomon'
'Edwards, Jesse'
'Edwards, Kyle'
'Abebe, Fasil'

_publ_section_title
;
 A &#x201C;turn-off&#x201D; ICT-based optical probe for the selective
 detection of cyanide ions in real samples
;
_journal_issue 28
_journal_name_full 'New Journal of Chemistry'
_journal_page_first 12218
_journal_page_last 12230
_journal_paper_doi 10.1039/D5NJ01489A
_journal_volume 49
_journal_year 2025
_chemical_formula_moiety 'C20 H22 N O3 S, I'
_chemical_formula_sum 'C20 H22 I N O3 S'
_chemical_formula_weight 483.34
_space_group_crystal_system triclinic
_space_group_IT_number 2
_space_group_name_Hall '-P 1'
_space_group_name_H-M_alt 'P -1'
_atom_sites_solution_hydrogens geom
_atom_sites_solution_primary dual
_atom_sites_solution_secondary difmap
_audit_creation_method SHELXL-2019/3
_audit_update_record
;
2025-01-31 deposited with the CCDC.	2025-06-18 downloaded from the CCDC.
;
_cell_angle_alpha 97.4070(10)
_cell_angle_beta 91.8580(10)
_cell_angle_gamma 93.3750(10)
_cell_formula_units_Z 2
_cell_length_a 7.70770(10)
_cell_length_b 10.51830(10)
_cell_length_c 12.68830(10)
_cell_measurement_reflns_used 17551
_cell_measurement_temperature 100(2)
_cell_measurement_theta_max 75.8450
_cell_measurement_theta_min 3.5080
_cell_volume 1017.479(18)
_computing_cell_refinement 'CrysAlisPro 1.171.43.90 (Rigaku OD, 2023)'
_computing_data_collection 'CrysAlisPro system (CCD 43.91a 64-bit (release 2'
_computing_data_reduction 'CrysAlisPro 1.171.43.90 (Rigaku OD, 2023)'
_computing_molecular_graphics SHELXTL
_computing_publication_material SHELXTL
_computing_structure_refinement 'SHELXL-2019/2 (Sheldrick, 2019)'
_computing_structure_solution 'SHELXT 2018/2 (Sheldrick, 2018)'
_diffrn_ambient_temperature 100(2)
_diffrn_detector_area_resol_mean 10.0000
_diffrn_measured_fraction_theta_full 0.997
_diffrn_measured_fraction_theta_max 0.964
_diffrn_measurement_device_type 'XtaLAB Synergy, Dualflex, HyPix'
_diffrn_measurement_method '\w scans'
_diffrn_radiation_type CuK\a
_diffrn_radiation_wavelength 1.54184
_diffrn_reflns_av_R_equivalents 0.0205
_diffrn_reflns_av_unetI/netI 0.0132
_diffrn_reflns_Laue_measured_fraction_full 0.997
_diffrn_reflns_Laue_measured_fraction_max 0.964
_diffrn_reflns_limit_h_max 7
_diffrn_reflns_limit_h_min -9
_diffrn_reflns_limit_k_max 13
_diffrn_reflns_limit_k_min -12
_diffrn_reflns_limit_l_max 15
_diffrn_reflns_limit_l_min -15
_diffrn_reflns_number 19221
_diffrn_reflns_point_group_measured_fraction_full 0.997
_diffrn_reflns_point_group_measured_fraction_max 0.964
_diffrn_reflns_theta_full 67.684
_diffrn_reflns_theta_max 76.036
_diffrn_reflns_theta_min 4.247
_diffrn_source 'micro-focus sealed X-ray tube'
_exptl_absorpt_coefficient_mu 13.478
_exptl_absorpt_correction_T_max 0.916
_exptl_absorpt_correction_T_min 0.285
_exptl_absorpt_correction_type gaussian
_exptl_absorpt_process_details
;
CrysAlisPro 1.171.43.90 (Rigaku Oxford Diffraction, 2023)
Numerical absorption correction based on gaussian integration over
a multifaceted crystal model
Empirical absorption correction using spherical harmonics,
implemented in SCALE3 ABSPACK scaling algorithm.
;
_exptl_crystal_colour red
_exptl_crystal_density_diffrn 1.578
_exptl_crystal_description needle
_exptl_crystal_F_000 484
_exptl_crystal_size_max 0.215
_exptl_crystal_size_mid 0.055
_exptl_crystal_size_min 0.035
_refine_diff_density_max 2.397
_refine_diff_density_min -0.587
_refine_diff_density_rms 0.089
_refine_ls_extinction_method none
_refine_ls_goodness_of_fit_ref 1.054
_refine_ls_hydrogen_treatment constr
_refine_ls_matrix_type full
_refine_ls_number_parameters 241
_refine_ls_number_reflns 4091
_refine_ls_number_restraints 0
_refine_ls_restrained_S_all 1.054
_refine_ls_R_factor_all 0.0256
_refine_ls_R_factor_gt 0.0249
_refine_ls_shift/su_max 0.001
_refine_ls_shift/su_mean 0.000
_refine_ls_structure_factor_coef Fsqd
_refine_ls_weighting_details 'w=1/[\s^2^(Fo^2^)+(0.0415P)^2^+1.4639P] where P=(Fo^2^+2Fc^2^)/3'
_refine_ls_weighting_scheme calc
_refine_ls_wR_factor_gt 0.0685
_refine_ls_wR_factor_ref 0.0690
_reflns_Friedel_coverage 0.000
_reflns_number_gt 4048
_reflns_number_total 4091
_reflns_threshold_expression 'I > 2\s(I)'
_cod_data_source_file d5nj01489a2.cif
_cod_data_source_block su5_a
_cod_database_code 7063860
_shelx_shelxl_version_number 2019/3
_shelx_space_group_comment
;
The symmetry employed for this shelxl refinement is uniquely defined
by the following loop, which should always be used as a source of
symmetry information in preference to the above space-group names.
They are only intended as comments.
;

loop_
_space_group_symop_operation_xyz
'x, y, z'
'-x, -y, -z'

loop_
_atom_site_label
_atom_site_type_symbol
_atom_site_fract_x
_atom_site_fract_y
_atom_site_fract_z
_atom_site_U_iso_or_equiv
_atom_site_adp_type
_atom_site_occupancy
_atom_site_site_symmetry_order
_atom_site_calc_flag
_atom_site_refinement_flags_posn
_atom_site_refinement_flags_adp
_atom_site_refinement_flags_occupancy
_atom_site_disorder_assembly
_atom_site_disorder_group
I1 I 0.11629(2) 0.87135(2) 0.21873(2) 0.02423(7) Uani 1 1 d . . . . .
S1 S 0.13379(7) 0.57714(5) 0.35075(5) 0.01801(12) Uani 1 1 d . . . . .
O1 O 0.4055(2) 0.41193(17) 0.71433(15) 0.0232(4) Uani 1 1 d . . . . .
O2 O 0.6661(2) 0.73947(19) 0.96912(15) 0.0266(4) Uani 1 1 d . . . . .
O3 O 0.3680(3) 0.83939(17) 0.65242(17) 0.0313(5) Uani 1 1 d . . . . .
N1 N 0.1499(3) 0.33748(19) 0.36284(16) 0.0182(4) Uani 1 1 d . . . . .
C1 C 0.0403(3) 0.4683(2) 0.2465(2) 0.0188(5) Uani 1 1 d . . . . .
C2 C -0.0434(3) 0.4947(3) 0.1537(2) 0.0215(5) Uani 1 1 d . . . . .
H2 H -0.056252 0.580522 0.140215 0.026 Uiso 1 1 calc R U . . .
C3 C -0.1071(3) 0.3907(3) 0.0816(2) 0.0241(5) Uani 1 1 d . . . . .
H3 H -0.164948 0.405528 0.017454 0.029 Uiso 1 1 calc R U . . .
C4 C -0.0880(4) 0.2644(3) 0.1015(2) 0.0250(5) Uani 1 1 d . . . . .
H4 H -0.133638 0.195362 0.050613 0.030 Uiso 1 1 calc R U . . .
C5 C -0.0045(4) 0.2376(2) 0.1933(2) 0.0231(5) Uani 1 1 d . . . . .
H5 H 0.008224 0.151681 0.206460 0.028 Uiso 1 1 calc R U . . .
C6 C 0.0607(3) 0.3422(2) 0.26596(19) 0.0183(5) Uani 1 1 d . . . . .
C7 C 0.1979(3) 0.2148(2) 0.3983(2) 0.0205(5) Uani 1 1 d . . . . .
H7A H 0.313173 0.228168 0.436074 0.025 Uiso 1 1 calc R U . . .
H7B H 0.207662 0.150162 0.335065 0.025 Uiso 1 1 calc R U . . .
C8 C 0.0672(4) 0.1633(3) 0.4707(2) 0.0265(5) Uani 1 1 d . . . . .
H8A H 0.099859 0.079180 0.487251 0.040 Uiso 1 1 calc R U . . .
H8B H -0.048517 0.154436 0.435308 0.040 Uiso 1 1 calc R U . . .
H8C H 0.065558 0.222847 0.536757 0.040 Uiso 1 1 calc R U . . .
C9 C 0.1921(3) 0.4530(2) 0.4185(2) 0.0179(5) Uani 1 1 d . . . . .
C10 C 0.2744(3) 0.4709(2) 0.5222(2) 0.0192(5) Uani 1 1 d . . . . .
H10 H 0.305086 0.397717 0.553661 0.023 Uiso 1 1 calc R U . . .
C11 C 0.3102(3) 0.5896(2) 0.5773(2) 0.0190(5) Uani 1 1 d . . . . .
H11 H 0.274424 0.659031 0.542578 0.023 Uiso 1 1 calc R U . . .
C12 C 0.3939(3) 0.6254(2) 0.6802(2) 0.0190(5) Uani 1 1 d . . . . .
C13 C 0.4492(3) 0.5369(2) 0.7492(2) 0.0192(5) Uani 1 1 d . . . . .
C14 C 0.5389(3) 0.5779(2) 0.8439(2) 0.0215(5) Uani 1 1 d . . . . .
H14 H 0.577109 0.517247 0.887568 0.026 Uiso 1 1 calc R U . . .
C15 C 0.5738(3) 0.7099(3) 0.8759(2) 0.0225(5) Uani 1 1 d . . . . .
C16 C 0.5164(3) 0.8004(3) 0.8143(2) 0.0237(5) Uani 1 1 d . . . . .
H16 H 0.537796 0.889711 0.837469 0.028 Uiso 1 1 calc R U . . .
C17 C 0.4274(3) 0.7577(2) 0.7185(2) 0.0219(5) Uani 1 1 d . . . . .
C18 C 0.4373(4) 0.3193(3) 0.7856(2) 0.0301(6) Uani 1 1 d . . . . .
H18A H 0.381223 0.235712 0.755956 0.045 Uiso 1 1 calc R U . . .
H18B H 0.389406 0.347362 0.854751 0.045 Uiso 1 1 calc R U . . .
H18C H 0.562824 0.311682 0.794614 0.045 Uiso 1 1 calc R U . . .
C19 C 0.7045(4) 0.8726(3) 1.0082(2) 0.0323(6) Uani 1 1 d . . . . .
H19A H 0.787026 0.880145 1.069469 0.048 Uiso 1 1 calc R U . . .
H19B H 0.597080 0.912064 1.029965 0.048 Uiso 1 1 calc R U . . .
H19C H 0.755767 0.916482 0.951975 0.048 Uiso 1 1 calc R U . . .
C20 C 0.3791(5) 0.9744(3) 0.6902(3) 0.0526(11) Uani 1 1 d . . . . .
H20A H 0.330222 1.021332 0.635532 0.079 Uiso 1 1 calc R U . . .
H20B H 0.501137 1.004175 0.706018 0.079 Uiso 1 1 calc R U . . .
H20C H 0.313330 0.989890 0.754999 0.079 Uiso 1 1 calc R U . . .

loop_
_atom_site_aniso_label
_atom_site_aniso_U_11
_atom_site_aniso_U_22
_atom_site_aniso_U_33
_atom_site_aniso_U_23
_atom_site_aniso_U_13
_atom_site_aniso_U_12
I1 0.03124(11) 0.01551(9) 0.02526(10) 0.00164(6) -0.00722(7) 0.00268(6)
S1 0.0211(3) 0.0123(3) 0.0210(3) 0.0032(2) 0.0017(2) 0.0012(2)
O1 0.0289(9) 0.0157(8) 0.0257(9) 0.0055(7) -0.0010(7) 0.0023(7)
O2 0.0248(9) 0.0292(10) 0.0246(9) 0.0019(8) -0.0064(7) -0.0001(8)
O3 0.0391(11) 0.0122(9) 0.0405(11) 0.0017(8) -0.0221(9) 0.0022(8)
N1 0.0225(10) 0.0127(9) 0.0198(10) 0.0025(8) 0.0027(8) 0.0010(8)
C1 0.0185(11) 0.0178(11) 0.0202(12) 0.0019(9) 0.0045(9) 0.0002(9)
C2 0.0205(12) 0.0223(12) 0.0230(12) 0.0070(10) 0.0043(9) 0.0021(9)
C3 0.0248(13) 0.0293(14) 0.0186(12) 0.0046(10) 0.0028(10) 0.0014(10)
C4 0.0272(13) 0.0246(13) 0.0214(12) -0.0022(10) 0.0023(10) -0.0021(10)
C5 0.0290(13) 0.0180(12) 0.0218(12) 0.0007(10) 0.0045(10) -0.0007(10)
C6 0.0205(11) 0.0165(11) 0.0182(11) 0.0025(9) 0.0047(9) 0.0018(9)
C7 0.0283(13) 0.0116(11) 0.0218(12) 0.0017(9) 0.0018(10) 0.0033(9)
C8 0.0322(14) 0.0193(12) 0.0299(14) 0.0093(10) 0.0049(11) 0.0006(10)
C9 0.0180(11) 0.0135(11) 0.0227(12) 0.0033(9) 0.0044(9) 0.0012(9)
C10 0.0207(11) 0.0154(11) 0.0218(12) 0.0029(9) 0.0017(9) 0.0020(9)
C11 0.0159(11) 0.0170(11) 0.0243(12) 0.0039(9) 0.0001(9) 0.0015(9)
C12 0.0171(11) 0.0166(11) 0.0232(12) 0.0020(9) -0.0002(9) 0.0025(9)
C13 0.0163(11) 0.0174(11) 0.0244(12) 0.0037(9) 0.0037(9) 0.0029(9)
C14 0.0179(11) 0.0229(12) 0.0252(13) 0.0074(10) 0.0012(9) 0.0040(9)
C15 0.0162(11) 0.0280(13) 0.0226(12) 0.0009(10) -0.0011(9) 0.0021(10)
C16 0.0219(12) 0.0194(12) 0.0286(13) -0.0006(10) -0.0048(10) 0.0027(10)
C17 0.0195(11) 0.0169(12) 0.0292(13) 0.0034(10) -0.0048(10) 0.0026(9)
C18 0.0423(16) 0.0190(13) 0.0312(14) 0.0112(11) -0.0015(12) 0.0051(11)
C19 0.0303(14) 0.0324(15) 0.0312(15) -0.0044(12) -0.0096(12) 0.0026(12)
C20 0.064(2) 0.0127(13) 0.076(3) -0.0021(14) -0.048(2) 0.0052(14)

loop_
_atom_type_symbol
_atom_type_description
_atom_type_scat_dispersion_real
_atom_type_scat_dispersion_imag
_atom_type_scat_source
C C 0.0181 0.0091 'International Tables Vol C Tables 4.2.6.8 and 6.1.1.4'
H H 0.0000 0.0000 'International Tables Vol C Tables 4.2.6.8 and 6.1.1.4'
I I -0.3257 6.8362 'International Tables Vol C Tables 4.2.6.8 and 6.1.1.4'
N N 0.0311 0.0180 'International Tables Vol C Tables 4.2.6.8 and 6.1.1.4'
O O 0.0492 0.0322 'International Tables Vol C Tables 4.2.6.8 and 6.1.1.4'
S S 0.3331 0.5567 'International Tables Vol C Tables 4.2.6.8 and 6.1.1.4'

loop_
_geom_angle_atom_site_label_1
_geom_angle_atom_site_label_2
_geom_angle_atom_site_label_3
_geom_angle
_geom_angle_site_symmetry_1
_geom_angle_site_symmetry_3
_geom_angle_publ_flag
C9 S1 C1 90.92(12) . . ?
C13 O1 C18 117.9(2) . . ?
C15 O2 C19 118.1(2) . . ?
C17 O3 C20 118.1(2) . . ?
C9 N1 C6 114.2(2) . . ?
C9 N1 C7 123.5(2) . . ?
C6 N1 C7 122.3(2) . . ?
C2 C1 C6 121.4(2) . . ?
C2 C1 S1 128.0(2) . . ?
C6 C1 S1 110.58(19) . . ?
C3 C2 C1 117.3(2) . . ?
C3 C2 H2 121.4 . . ?
C1 C2 H2 121.4 . . ?
C2 C3 C4 121.3(2) . . ?
C2 C3 H3 119.4 . . ?
C4 C3 H3 119.4 . . ?
C5 C4 C3 121.7(2) . . ?
C5 C4 H4 119.2 . . ?
C3 C4 H4 119.2 . . ?
C4 C5 C6 117.2(2) . . ?
C4 C5 H5 121.4 . . ?
C6 C5 H5 121.4 . . ?
C1 C6 N1 112.0(2) . . ?
C1 C6 C5 121.1(2) . . ?
N1 C6 C5 126.9(2) . . ?
N1 C7 C8 112.7(2) . . ?
N1 C7 H7A 109.1 . . ?
C8 C7 H7A 109.1 . . ?
N1 C7 H7B 109.1 . . ?
C8 C7 H7B 109.1 . . ?
H7A C7 H7B 107.8 . . ?
C7 C8 H8A 109.5 . . ?
C7 C8 H8B 109.5 . . ?
H8A C8 H8B 109.5 . . ?
C7 C8 H8C 109.5 . . ?
H8A C8 H8C 109.5 . . ?
H8B C8 H8C 109.5 . . ?
N1 C9 C10 123.8(2) . . ?
N1 C9 S1 112.21(19) . . ?
C10 C9 S1 124.00(18) . . ?
C11 C10 C9 121.9(2) . . ?
C11 C10 H10 119.0 . . ?
C9 C10 H10 119.0 . . ?
C10 C11 C12 129.5(2) . . ?
C10 C11 H11 115.3 . . ?
C12 C11 H11 115.3 . . ?
C17 C12 C13 116.1(2) . . ?
C17 C12 C11 119.0(2) . . ?
C13 C12 C11 124.8(2) . . ?
O1 C13 C14 123.3(2) . . ?
O1 C13 C12 115.0(2) . . ?
C14 C13 C12 121.7(2) . . ?
C13 C14 C15 119.6(2) . . ?
C13 C14 H14 120.2 . . ?
C15 C14 H14 120.2 . . ?
O2 C15 C16 124.1(2) . . ?
O2 C15 C14 114.6(2) . . ?
C16 C15 C14 121.2(2) . . ?
C17 C16 C15 118.6(2) . . ?
C17 C16 H16 120.7 . . ?
C15 C16 H16 120.7 . . ?
O3 C17 C16 122.7(2) . . ?
O3 C17 C12 114.6(2) . . ?
C16 C17 C12 122.7(2) . . ?
O1 C18 H18A 109.5 . . ?
O1 C18 H18B 109.5 . . ?
H18A C18 H18B 109.5 . . ?
O1 C18 H18C 109.5 . . ?
H18A C18 H18C 109.5 . . ?
H18B C18 H18C 109.5 . . ?
O2 C19 H19A 109.5 . . ?
O2 C19 H19B 109.5 . . ?
H19A C19 H19B 109.5 . . ?
O2 C19 H19C 109.5 . . ?
H19A C19 H19C 109.5 . . ?
H19B C19 H19C 109.5 . . ?
O3 C20 H20A 109.5 . . ?
O3 C20 H20B 109.5 . . ?
H20A C20 H20B 109.5 . . ?
O3 C20 H20C 109.5 . . ?
H20A C20 H20C 109.5 . . ?
H20B C20 H20C 109.5 . . ?

loop_
_geom_bond_atom_site_label_1
_geom_bond_atom_site_label_2
_geom_bond_distance
_geom_bond_site_symmetry_2
_geom_bond_publ_flag
S1 C9 1.726(2) . ?
S1 C1 1.741(3) . ?
O1 C13 1.351(3) . ?
O1 C18 1.438(3) . ?
O2 C15 1.352(3) . ?
O2 C19 1.434(3) . ?
O3 C17 1.363(3) . ?
O3 C20 1.436(3) . ?
N1 C9 1.341(3) . ?
N1 C6 1.397(3) . ?
N1 C7 1.483(3) . ?
C1 C2 1.391(4) . ?
C1 C6 1.397(3) . ?
C2 C3 1.387(4) . ?
C2 H2 0.9500 . ?
C3 C4 1.399(4) . ?
C3 H3 0.9500 . ?
C4 C5 1.381(4) . ?
C4 H4 0.9500 . ?
C5 C6 1.399(4) . ?
C5 H5 0.9500 . ?
C7 C8 1.509(4) . ?
C7 H7A 0.9900 . ?
C7 H7B 0.9900 . ?
C8 H8A 0.9800 . ?
C8 H8B 0.9800 . ?
C8 H8C 0.9800 . ?
C9 C10 1.427(4) . ?
C10 C11 1.358(3) . ?
C10 H10 0.9500 . ?
C11 C12 1.432(4) . ?
C11 H11 0.9500 . ?
C12 C17 1.419(3) . ?
C12 C13 1.431(3) . ?
C13 C14 1.373(4) . ?
C14 C15 1.403(4) . ?
C14 H14 0.9500 . ?
C15 C16 1.389(4) . ?
C16 C17 1.386(4) . ?
C16 H16 0.9500 . ?
C18 H18A 0.9800 . ?
C18 H18B 0.9800 . ?
C18 H18C 0.9800 . ?
C19 H19A 0.9800 . ?
C19 H19B 0.9800 . ?
C19 H19C 0.9800 . ?
C20 H20A 0.9800 . ?
C20 H20B 0.9800 . ?
C20 H20C 0.9800 . ?

loop_
_geom_hbond_atom_site_label_D
_geom_hbond_atom_site_label_H
_geom_hbond_atom_site_label_A
_geom_hbond_distance_DH
_geom_hbond_distance_HA
_geom_hbond_distance_DA
_geom_hbond_angle_DHA
_geom_hbond_site_symmetry_A
_geom_hbond_publ_flag
C2 H2 I1 0.95 3.28 4.050(3) 139.4 . yes
C5 H5 I1 0.95 3.13 4.066(3) 167.9 1_545 yes
C7 H7B I1 0.99 3.14 4.019(2) 148.9 1_545 yes
C8 H8C S1 0.98 2.93 3.757(3) 143.0 2_566 yes
C10 H10 O1 0.95 2.14 2.766(3) 122.2 . yes
C18 H18B O2 0.98 2.56 3.362(4) 139.0 2_667 yes
C18 H18C I1 0.98 3.22 4.082(3) 147.9 2_666 yes
C19 H19A I1 0.98 3.13 4.083(3) 164.5 1_656 yes
C20 H20B I1 0.98 3.22 4.193(4) 172.6 2_676 yes

loop_
_geom_torsion_atom_site_label_1
_geom_torsion_atom_site_label_2
_geom_torsion_atom_site_label_3
_geom_torsion_atom_site_label_4
_geom_torsion
_geom_torsion_site_symmetry_1
_geom_torsion_site_symmetry_2
_geom_torsion_site_symmetry_3
_geom_torsion_site_symmetry_4
_geom_torsion_publ_flag
C9 S1 C1 C2 179.3(2) . . . . ?
C9 S1 C1 C6 -1.45(19) . . . . ?
C6 C1 C2 C3 0.6(4) . . . . ?
S1 C1 C2 C3 179.76(19) . . . . ?
C1 C2 C3 C4 0.0(4) . . . . ?
C2 C3 C4 C5 -0.3(4) . . . . ?
C3 C4 C5 C6 0.0(4) . . . . ?
C2 C1 C6 N1 179.2(2) . . . . ?
S1 C1 C6 N1 -0.1(3) . . . . ?
C2 C1 C6 C5 -0.9(4) . . . . ?
S1 C1 C6 C5 179.82(19) . . . . ?
C9 N1 C6 C1 2.2(3) . . . . ?
C7 N1 C6 C1 -176.0(2) . . . . ?
C9 N1 C6 C5 -177.7(2) . . . . ?
C7 N1 C6 C5 4.1(4) . . . . ?
C4 C5 C6 C1 0.6(4) . . . . ?
C4 C5 C6 N1 -179.6(2) . . . . ?
C9 N1 C7 C8 86.4(3) . . . . ?
C6 N1 C7 C8 -95.6(3) . . . . ?
C6 N1 C9 C10 176.2(2) . . . . ?
C7 N1 C9 C10 -5.6(4) . . . . ?
C6 N1 C9 S1 -3.3(3) . . . . ?
C7 N1 C9 S1 174.84(18) . . . . ?
C1 S1 C9 N1 2.70(19) . . . . ?
C1 S1 C9 C10 -176.8(2) . . . . ?
N1 C9 C10 C11 -177.9(2) . . . . ?
S1 C9 C10 C11 1.5(4) . . . . ?
C9 C10 C11 C12 -178.8(2) . . . . ?
C10 C11 C12 C17 175.8(3) . . . . ?
C10 C11 C12 C13 -3.8(4) . . . . ?
C18 O1 C13 C14 7.3(4) . . . . ?
C18 O1 C13 C12 -172.2(2) . . . . ?
C17 C12 C13 O1 175.7(2) . . . . ?
C11 C12 C13 O1 -4.7(3) . . . . ?
C17 C12 C13 C14 -3.9(4) . . . . ?
C11 C12 C13 C14 175.7(2) . . . . ?
O1 C13 C14 C15 -177.8(2) . . . . ?
C12 C13 C14 C15 1.7(4) . . . . ?
C19 O2 C15 C16 1.3(4) . . . . ?
C19 O2 C15 C14 -178.9(2) . . . . ?
C13 C14 C15 O2 -178.6(2) . . . . ?
C13 C14 C15 C16 1.2(4) . . . . ?
O2 C15 C16 C17 178.0(2) . . . . ?
C14 C15 C16 C17 -1.7(4) . . . . ?
C20 O3 C17 C16 -8.1(4) . . . . ?
C20 O3 C17 C12 173.2(3) . . . . ?
C15 C16 C17 O3 -179.2(2) . . . . ?
C15 C16 C17 C12 -0.6(4) . . . . ?
C13 C12 C17 O3 -177.9(2) . . . . ?
C11 C12 C17 O3 2.4(3) . . . . ?
C13 C12 C17 C16 3.3(4) . . . . ?
C11 C12 C17 C16 -176.3(2) . . . . ?
